data_4318404
loop_
_publ_author_name
'Bharat Baruah'
'Samir Das'
'Animesh Chakravorty'

_publ_section_title
;
 A Family of Vanadate Esters of Monoionized and Diionized Aromatic
 1,2-Diols: Synthesis, Structure, and Redox Activity
;
_journal_name_full 'Inorganic Chemistry'
_journal_page_first 4502
_journal_page_last 4508
_journal_paper_doi 10.1021/ic020259d
_journal_volume 41
_journal_year 2002
_chemical_formula_sum 'C27 H33 N2 O5 V'
_chemical_formula_weight 516.49
_chemical_name_systematic
;
  ?
;
_space_group_IT_number 14
_symmetry_cell_setting monoclinic
_symmetry_space_group_name_Hall '-P 2yn'
_symmetry_space_group_name_H-M 'P 1 21/n 1'
_atom_sites_solution_hydrogens geom
_atom_sites_solution_primary direct
_atom_sites_solution_secondary difmap
_audit_creation_method SHELXL
_cell_angle_alpha 90.00
_cell_angle_beta 97.31(5)
_cell_angle_gamma 90.00
_cell_formula_units_Z 4
_cell_length_a 9.382(7)
_cell_length_b 11.617(5)
_cell_length_c 23.979(11)
_cell_measurement_reflns_used 30
_cell_measurement_temperature 293(2)
_cell_measurement_theta_max 14
_cell_measurement_theta_min 7
_cell_volume 2592(3)
_computing_cell_refinement 'Siemens P3/P4-PC V4.27'
_computing_data_collection 'Siemens P3/P4-PC V4.27'
_computing_data_reduction 'Siemens P3/P4-PC V4.27'
_computing_molecular_graphics 'Siemens SHELXTL V5.03 PC'
_computing_publication_material 'Siemens SHELXTL V5.03 PC'
_computing_structure_refinement 'SHELXL-93 (Sheldrick, 1993)'
_computing_structure_solution 'SHELXS-86 (Sheldrick, 1990)'
_diffrn_ambient_temperature 293(2)
_diffrn_measurement_device 'Siemens R3m/V'
_diffrn_measurement_method '\w scans'
_diffrn_radiation_monochromator graphite
_diffrn_radiation_source 'fine-focus sealed tube'
_diffrn_radiation_type MoK\a
_diffrn_radiation_wavelength 0.71073
_diffrn_reflns_av_R_equivalents 0.0435
_diffrn_reflns_av_sigmaI/netI 0.0557
_diffrn_reflns_limit_h_max 11
_diffrn_reflns_limit_h_min 0
_diffrn_reflns_limit_k_max 13
_diffrn_reflns_limit_k_min 0
_diffrn_reflns_limit_l_max 28
_diffrn_reflns_limit_l_min -28
_diffrn_reflns_number 4850
_diffrn_reflns_theta_max 25.01
_diffrn_reflns_theta_min 1.71
_diffrn_standards_decay_% 0
_diffrn_standards_interval_count 198
_diffrn_standards_number 2
_exptl_absorpt_coefficient_mu 0.422
_exptl_absorpt_correction_T_max 0.811
_exptl_absorpt_correction_T_min 0.776
_exptl_absorpt_correction_type semi-empirical
_exptl_crystal_colour Dark
_exptl_crystal_density_diffrn 1.323
_exptl_crystal_description parallelopiped
_exptl_crystal_F_000 1088
_exptl_crystal_size_max 0.50
_exptl_crystal_size_mid 0.38
_exptl_crystal_size_min 0.20
_refine_diff_density_max 0.403
_refine_diff_density_min -0.574
_refine_diff_density_rms 0.076
_refine_ls_extinction_method none
_refine_ls_goodness_of_fit_all 1.079
_refine_ls_goodness_of_fit_obs 1.074
_refine_ls_matrix_type full
_refine_ls_number_parameters 420
_refine_ls_number_reflns 4556
_refine_ls_number_restraints 0
_refine_ls_restrained_S_all 1.173
_refine_ls_restrained_S_obs 1.074
_refine_ls_R_factor_all 0.1076
_refine_ls_R_factor_obs 0.0589
_refine_ls_shift/esd_max -0.010
_refine_ls_shift/esd_mean 0.001
_refine_ls_structure_factor_coef Fsqd
_refine_ls_weighting_details 'w=1/[\s^2^(Fo^2^)+(0.0871P)^2^+1.4475P] where P=(Fo^2^+2Fc^2^)/3'
_refine_ls_weighting_scheme calc
_refine_ls_wR_factor_all 0.1944
_refine_ls_wR_factor_obs 0.1402
_reflns_number_observed 2961
_reflns_number_total 4565
_reflns_observed_criterion >2sigma(I)
_cod_data_source_file ic020259d_3.cif
_cod_data_source_block 744vo
_cod_depositor_comments
;
The following automatic conversions were performed:

'_symmetry_cell_setting' value 'Monoclinic' changed to 'monoclinic'
according to the built-in table from CIF Core dictionary named
'cif_core.dic' version 2.4.1 from 2010-06-29.

Automatic conversion script
Id: cif_fix_values 1646 2011-03-28 12:23:43Z adriana 

The following automatic conversions were performed:

'_refine_ls_weighting_scheme' value 'calc
w=1/[\s^2^(Fo^2^)+(0.0871P)^2^+1.4475P] where P=(Fo^2^+2Fc^2^)/3' was
changed to 'calc'. New tag '_refine_ls_weighting_details' was
created. The value of the new tag was set to
'w=1/[\s^2^(Fo^2^)+(0.0871P)^2^+1.4475P] where P=(Fo^2^+2Fc^2^)/3'.

Automatic conversion script
Id: cif_fix_values 3143 2015-03-26 13:38:13Z robertas 
;
_cod_original_cell_volume 2592.1(24)
_cod_database_code 4318404

loop_
_symmetry_equiv_pos_as_xyz
'x, y, z'
'-x+1/2, y+1/2, -z+1/2'
'-x, -y, -z'
'x-1/2, -y-1/2, z-1/2'

loop_
_atom_site_aniso_label
_atom_site_aniso_U_11
_atom_site_aniso_U_22
_atom_site_aniso_U_33
_atom_site_aniso_U_23
_atom_site_aniso_U_13
_atom_site_aniso_U_12
O5 0.207(8) 0.187(8) 0.302(10) -0.011(8) 0.131(8) 0.002(6)
V 0.0415(4) 0.0348(4) 0.0340(4) -0.0028(3) 0.0047(3) 0.0042(3)
O1 0.051(2) 0.056(2) 0.040(2) -0.0010(14) -0.0007(14) 0.011(2)
O2 0.059(2) 0.041(2) 0.041(2) -0.0069(14) 0.0123(15) -0.0035(15)
O3 0.041(2) 0.044(2) 0.040(2) -0.0065(13) 0.0035(13) 0.0071(13)
O4 0.041(2) 0.040(2) 0.0312(15) 0.0007(12) 0.0010(12) 0.0065(13)
N1 0.044(2) 0.043(2) 0.044(2) 0.004(2) 0.001(2) -0.001(2)
N2 0.047(2) 0.034(2) 0.037(2) -0.0045(15) 0.003(2) 0.003(2)
C1 0.054(3) 0.060(3) 0.054(3) 0.006(3) 0.007(2) -0.007(3)
C2 0.059(4) 0.081(5) 0.074(4) 0.024(3) 0.004(3) -0.016(3)
C3 0.067(4) 0.058(4) 0.089(4) 0.022(3) -0.012(3) -0.022(3)
C4 0.063(4) 0.045(3) 0.074(4) 0.002(3) -0.015(3) -0.002(3)
C5 0.050(3) 0.042(3) 0.049(3) 0.005(2) -0.012(2) -0.001(2)
C6 0.067(4) 0.042(3) 0.054(3) -0.006(2) 0.006(3) 0.013(3)
C7 0.048(3) 0.046(3) 0.045(3) -0.014(2) 0.006(2) 0.010(2)
C8 0.044(3) 0.057(3) 0.040(2) -0.005(2) 0.006(2) 0.001(2)
C9 0.076(4) 0.068(4) 0.053(3) -0.006(3) 0.024(3) 0.004(3)
C10 0.081(4) 0.093(5) 0.059(4) 0.008(4) 0.034(3) -0.005(4)
C11 0.071(4) 0.067(4) 0.059(3) 0.013(3) 0.014(3) -0.010(3)
C12 0.061(3) 0.048(3) 0.049(3) 0.003(2) 0.002(3) -0.003(3)
C13 0.037(2) 0.049(3) 0.034(2) -0.005(2) 0.000(2) -0.001(2)
C14 0.039(2) 0.035(2) 0.034(2) 0.000(2) 0.006(2) 0.003(2)
C15 0.039(2) 0.033(2) 0.045(2) 0.001(2) 0.000(2) 0.005(2)
C16 0.044(3) 0.039(2) 0.037(2) 0.001(2) -0.004(2) 0.001(2)
C17 0.054(3) 0.049(3) 0.029(2) -0.004(2) 0.006(2) 0.002(2)
C18 0.041(2) 0.043(2) 0.032(2) 0.001(2) 0.007(2) 0.004(2)
C19 0.039(2) 0.036(2) 0.027(2) 0.003(2) 0.002(2) -0.001(2)
C20 0.058(3) 0.062(3) 0.045(3) -0.001(2) -0.008(2) 0.008(3)
C21 0.103(6) 0.116(7) 0.082(5) -0.025(5) -0.051(5) 0.050(6)
C22 0.107(6) 0.214(10) 0.046(4) 0.032(5) -0.011(4) -0.004(6)
C23 0.102(5) 0.083(5) 0.101(5) -0.025(4) -0.044(5) -0.005(4)
C24 0.047(3) 0.069(3) 0.037(2) -0.008(2) 0.008(2) 0.016(2)
C25 0.084(5) 0.106(7) 0.056(4) -0.025(4) 0.010(4) 0.034(5)
C26 0.070(4) 0.071(4) 0.066(4) 0.003(3) 0.001(3) 0.033(4)
C27 0.041(3) 0.106(5) 0.077(4) -0.014(4) 0.009(3) 0.008(3)

loop_
_atom_site_label
_atom_site_type_symbol
_atom_site_fract_x
_atom_site_fract_y
_atom_site_fract_z
_atom_site_U_iso_or_equiv
_atom_site_thermal_displace_type
_atom_site_occupancy
_atom_site_calc_flag
_atom_site_refinement_flags
_atom_site_disorder_group
O5 O 0.4780(9) 1.0213(7) 0.7914(4) 0.224(4) Uani 1 d . .
H5A H 0.4985(9) 0.9865(7) 0.7598(4) 0.268 Uiso 1 d R .
H5B H 0.5415(9) 1.0186(7) 0.8228(4) 0.268 Uiso 1 d R .
V V 0.04045(8) 1.16273(6) 0.72689(3) 0.0368(2) Uani 1 d . .
O1 O -0.1009(3) 1.1777(3) 0.68472(12) 0.0496(8) Uani 1 d . .
O2 O 0.1565(3) 1.2764(3) 0.69789(12) 0.0465(8) Uani 1 d . .
O3 O 0.2138(3) 1.1391(2) 0.79264(12) 0.0415(7) Uani 1 d . .
O4 O -0.0178(3) 1.2468(2) 0.78610(10) 0.0375(7) Uani 1 d . .
N1 N -0.0230(4) 1.0048(3) 0.75845(15) 0.0444(9) Uani 1 d . .
N2 N 0.1509(4) 1.0453(3) 0.68557(14) 0.0397(8) Uani 1 d . .
C1 C -0.1238(6) 0.9962(5) 0.7923(2) 0.0560(13) Uani 1 d . .
C2 C -0.1653(7) 0.8926(6) 0.8105(3) 0.072(2) Uani 1 d . .
C3 C -0.1036(7) 0.7954(6) 0.7934(3) 0.073(2) Uani 1 d . .
C4 C -0.0014(7) 0.8037(5) 0.7582(3) 0.0627(15) Uani 1 d . .
C5 C 0.0366(5) 0.9100(4) 0.7414(2) 0.0487(11) Uani 1 d . .
C6 C 0.1493(6) 0.9269(4) 0.7046(2) 0.0548(13) Uani 1 d . .
C7 C 0.2178(5) 1.0670(4) 0.6443(2) 0.0461(11) Uani 1 d . .
C8 C 0.2448(5) 1.1779(4) 0.6234(2) 0.0472(11) Uani 1 d . .
C9 C 0.3141(6) 1.1861(5) 0.5755(2) 0.0643(15) Uani 1 d . .
C10 C 0.3530(7) 1.2902(6) 0.5566(3) 0.076(2) Uani 1 d . .
C11 C 0.3233(6) 1.3870(6) 0.5843(2) 0.0656(15) Uani 1 d . .
C12 C 0.2560(6) 1.3816(5) 0.6307(2) 0.0530(13) Uani 1 d . .
C13 C 0.2156(4) 1.2784(4) 0.6516(2) 0.0402(10) Uani 1 d . .
C14 C 0.1908(4) 1.1891(3) 0.8380(2) 0.0361(9) Uani 1 d . .
C15 C 0.2825(5) 1.1869(4) 0.8880(2) 0.0392(10) Uani 1 d . .
C16 C 0.2480(5) 1.2446(4) 0.9340(2) 0.0410(10) Uani 1 d . .
C17 C 0.1195(5) 1.3060(4) 0.9293(2) 0.0441(11) Uani 1 d . .
C18 C 0.0223(4) 1.3106(4) 0.8819(2) 0.0382(10) Uani 1 d . .
C19 C 0.0616(4) 1.2509(3) 0.8356(2) 0.0341(9) Uani 1 d . .
C20 C 0.3471(6) 1.2466(4) 0.9888(2) 0.0564(13) Uani 1 d . .
C21 C 0.4698(9) 1.1643(8) 0.9888(4) 0.106(3) Uani 1 d . .
H21B H 0.4325(9) 1.0881(8) 0.9814(4) 0.127 Uiso 1 d R .
C22 C 0.2665(9) 1.2199(9) 1.0375(3) 0.124(4) Uani 1 d . .
H22B H 0.2093(9) 1.2877(9) 1.0402(3) 0.149 Uiso 1 d R .
H22C H 0.1985(9) 1.1635(9) 1.0214(3) 0.149 Uiso 1 d R .
C23 C 0.4081(8) 1.3660(6) 0.9974(3) 0.100(3) Uani 1 d . .
H23C H 0.4650(8) 1.3740(6) 0.9671(3) 0.120 Uiso 1 d R .
H23A H 0.3402(8) 1.4280(6) 0.9912(3) 0.120 Uiso 1 d R .
C24 C -0.1165(5) 1.3774(4) 0.8781(2) 0.0505(12) Uani 1 d . .
C25 C -0.1339(10) 1.4375(10) 0.9330(3) 0.082(2) Uani 1 d . .
C26 C -0.1211(8) 1.4678(6) 0.8327(3) 0.070(2) Uani 1 d . .
C27 C -0.2398(6) 1.2938(7) 0.8655(3) 0.074(2) Uani 1 d . .
H17 H 0.1065(37) 1.3392(31) 0.9602(16) 0.022(9) Uiso 1 d . .
H21A H 0.5281(63) 1.1670(47) 1.0216(25) 0.074(17) Uiso 1 d . .
H15 H 0.3692(45) 1.1465(34) 0.8888(16) 0.035(11) Uiso 1 d . .
H25A H -0.1565(60) 1.3732(51) 0.9600(24) 0.078(20) Uiso 1 d . .
H6B H 0.1415(48) 0.8804(41) 0.6744(20) 0.050(14) Uiso 1 d . .
H23B H 0.4790(71) 1.3667(55) 1.0306(27) 0.099(21) Uiso 1 d . .
H11 H 0.3446(46) 1.4571(41) 0.5694(18) 0.044(12) Uiso 1 d . .
H25B H -0.0918(95) 1.4902(75) 0.9293(37) 0.129(45) Uiso 1 d . .
H9 H 0.3315(55) 1.1181(45) 0.5524(21) 0.068(16) Uiso 1 d . .
H1 H -0.1735(46) 1.0673(41) 0.8039(17) 0.048(13) Uiso 1 d . .
H10 H 0.3842(64) 1.2922(54) 0.5273(25) 0.081(20) Uiso 1 d . .
H25C H -0.2331(71) 1.4805(55) 0.9251(24) 0.093(19) Uiso 1 d . .
H26B H -0.2035(53) 1.5113(41) 0.8324(19) 0.053(13) Uiso 1 d . .
H7 H 0.2641(44) 1.0082(38) 0.6306(17) 0.040(12) Uiso 1 d . .
H27B H -0.3159(72) 1.3354(56) 0.8636(26) 0.092(22) Uiso 1 d . .
H22A H 0.3046(93) 1.2026(76) 1.0735(38) 0.158(33) Uiso 1 d . .
H26A H -0.1112(56) 1.4343(48) 0.7978(23) 0.071(17) Uiso 1 d . .
H3 H -0.1420(63) 0.7210(57) 0.8075(24) 0.096(20) Uiso 1 d . .
H21C H 0.5161(98) 1.2000(82) 0.9634(36) 0.144(43) Uiso 1 d . .
H6A H 0.2440(64) 0.9122(51) 0.7244(23) 0.083(18) Uiso 1 d . .
H4 H 0.0452(62) 0.7495(53) 0.7452(24) 0.077(20) Uiso 1 d . .
H27A H -0.2312(58) 1.2638(48) 0.8294(25) 0.074(18) Uiso 1 d . .
H2 H -0.2291(78) 0.8882(62) 0.8396(29) 0.117(25) Uiso 1 d . .
H26C H -0.0543(74) 1.5207(60) 0.8389(28) 0.103(28) Uiso 1 d . .
H27C H -0.2344(73) 1.2247(64) 0.8969(30) 0.116(25) Uiso 1 d . .
H12 H 0.2385(60) 1.4359(50) 0.6469(22) 0.070(20) Uiso 1 d . .

loop_
_atom_type_symbol
_atom_type_description
_atom_type_scat_dispersion_real
_atom_type_scat_dispersion_imag
_atom_type_scat_source
C C 0.0033 0.0016 'International Tables Vol C Tables 4.2.6.8 and 6.1.1.4'
H H 0.0000 0.0000 'International Tables Vol C Tables 4.2.6.8 and 6.1.1.4'
N N 0.0061 0.0033 'International Tables Vol C Tables 4.2.6.8 and 6.1.1.4'
O O 0.0106 0.0060 'International Tables Vol C Tables 4.2.6.8 and 6.1.1.4'
V V 0.3005 0.5294 'International Tables Vol C Tables 4.2.6.8 and 6.1.1.4'

loop_
_geom_angle_atom_site_label_1
_geom_angle_atom_site_label_2
_geom_angle_atom_site_label_3
_geom_angle
_geom_angle_site_symmetry_1
_geom_angle_site_symmetry_3
_geom_angle_publ_flag
O1 V O4 97.32(14) . . y
O1 V O2 99.4(2) . . y
O4 V O2 98.76(13) . . y
O1 V N2 101.5(2) . . y
O4 V N2 159.38(13) . . y
O2 V N2 86.38(14) . . y
O1 V N1 94.2(2) . . y
O4 V N1 93.40(13) . . y
O2 V N1 160.36(14) . . y
N2 V N1 77.06(15) . . y
O1 V O3 172.29(14) . . y
O4 V O3 76.93(12) . . y
O2 V O3 86.63(13) . . y
N2 V O3 83.50(13) . . y
N1 V O3 81.14(13) . . y
C13 O2 V 130.6(3) . . ?
C14 O3 V 112.1(3) . . ?
C19 O4 V 121.2(2) . . ?
C5 N1 C1 119.2(4) . . ?
C5 N1 V 117.8(3) . . ?
C1 N1 V 122.9(3) . . ?
C7 N2 C6 117.5(4) . . ?
C7 N2 V 125.4(3) . . ?
C6 N2 V 117.0(3) . . ?
N1 C1 C2 121.4(6) . . ?
C1 C2 C3 119.4(6) . . ?
C2 C3 C4 119.4(6) . . ?
C3 C4 C5 118.7(6) . . ?
N1 C5 C4 121.8(5) . . ?
N1 C5 C6 115.9(4) . . ?
C4 C5 C6 122.3(5) . . ?
N2 C6 C5 110.6(4) . . ?
N2 C7 C8 126.0(4) . . ?
C13 C8 C9 119.0(5) . . ?
C13 C8 C7 122.3(4) . . ?
C9 C8 C7 118.5(4) . . ?
C10 C9 C8 120.7(6) . . ?
C11 C10 C9 119.6(6) . . ?
C12 C11 C10 121.0(6) . . ?
C11 C12 C13 121.5(6) . . ?
O2 C13 C12 119.6(4) . . ?
O2 C13 C8 122.0(4) . . ?
C12 C13 C8 118.3(4) . . ?
O3 C14 C15 125.2(4) . . ?
O3 C14 C19 115.9(4) . . ?
C15 C14 C19 118.9(4) . . ?
C16 C15 C14 120.4(4) . . ?
C15 C16 C17 118.6(4) . . ?
C15 C16 C20 121.8(4) . . ?
C17 C16 C20 119.5(4) . . ?
C18 C17 C16 124.5(4) . . ?
C17 C18 C19 115.3(4) . . ?
C17 C18 C24 123.4(4) . . ?
C19 C18 C24 121.3(4) . . ?
O4 C19 C18 123.8(4) . . ?
O4 C19 C14 113.9(3) . . ?
C18 C19 C14 122.3(4) . . ?
C21 C20 C22 109.4(7) . . ?
C21 C20 C23 108.0(6) . . ?
C22 C20 C23 107.6(6) . . ?
C21 C20 C16 112.3(5) . . ?
C22 C20 C16 111.0(5) . . ?
C23 C20 C16 108.4(4) . . ?
C26 C24 C18 110.3(4) . . ?
C26 C24 C27 110.7(5) . . ?
C18 C24 C27 108.3(5) . . ?
C26 C24 C25 108.0(6) . . ?
C18 C24 C25 111.8(4) . . ?
C27 C24 C25 107.7(6) . . ?

loop_
_geom_bond_atom_site_label_1
_geom_bond_atom_site_label_2
_geom_bond_distance
_geom_bond_site_symmetry_2
_geom_bond_publ_flag
V O1 1.572(3) . y
V O4 1.861(3) . y
V O2 1.898(3) . y
V N2 2.044(3) . y
V N1 2.099(4) . y
V O3 2.134(3) . y
O2 C13 1.302(5) . ?
O3 C14 1.275(5) . y
O4 C19 1.319(4) . y
N1 C5 1.324(6) . ?
N1 C1 1.325(6) . ?
N2 C7 1.262(5) . ?
N2 C6 1.450(6) . ?
C1 C2 1.355(8) . ?
C2 C3 1.355(9) . ?
C3 C4 1.358(9) . ?
C4 C5 1.360(7) . ?
C5 C6 1.474(7) . ?
C7 C8 1.417(7) . ?
C8 C13 1.393(6) . ?
C8 C9 1.394(7) . ?
C9 C10 1.358(8) . ?
C10 C11 1.354(9) . ?
C11 C12 1.348(8) . ?
C12 C13 1.372(7) . ?
C14 C15 1.385(6) . y
C14 C19 1.403(6) . y
C15 C16 1.364(6) . y
C16 C17 1.392(6) . y
C16 C20 1.510(6) . ?
C17 C18 1.366(6) . y
C18 C19 1.398(5) . y
C18 C24 1.509(6) . ?
C20 C21 1.496(9) . ?
C20 C22 1.503(8) . ?
C20 C23 1.505(8) . ?
C24 C26 1.508(8) . ?
C24 C27 1.510(8) . ?
C24 C25 1.519(7) . ?
